data_7063086
loop_
_publ_author_name
'Butrymowicz-Kubiak, A.'
'Luba, W.'
'Madajska, K.'
'Muzio\/l, T.'
'Szyma\'nska, I. B.'

_publ_section_title
;
 Pivalate complexes of copper(ii) with aliphatic amines as potential
 precursors for depositing nanomaterials from the gas phase
;
_journal_issue 14
_journal_name_full 'New Journal of Chemistry'
_journal_page_first 6232
_journal_page_last 6245
_journal_paper_doi 10.1039/D3NJ04959K
_journal_volume 48
_journal_year 2024
_chemical_formula_moiety '(Cu 2+)3, (C5 H9 O2 1-)6, (C4 H11 N)2'
_chemical_formula_sum 'C38 H76 Cu3 N2 O12'
_chemical_formula_weight 943.62
_chemical_properties_physical Air-sensitive,Moisture-sensitive
_space_group_crystal_system monoclinic
_space_group_IT_number 14
_space_group_name_Hall '-P 2yn'
_space_group_name_H-M_alt 'P 1 21/n 1'
_symmetry_cell_setting monoclinic
_symmetry_Int_Tables_number 14
_symmetry_space_group_name_H-M 'P 1 21/n 1'
_atom_sites_solution_hydrogens geom
_audit_creation_method SHELXL-2018/1
_audit_update_record
;
2023-05-09 deposited with the CCDC.	2024-02-22 downloaded from the CCDC.
;
_cell_angle_alpha 90
_cell_angle_beta 94.728(4)
_cell_angle_gamma 90
_cell_formula_units_Z 2
_cell_length_a 12.5325(5)
_cell_length_b 11.1446(4)
_cell_length_c 17.1279(7)
_cell_measurement_reflns_used 7651
_cell_measurement_temperature 100(2)
_cell_measurement_theta_max 77.5070
_cell_measurement_theta_min 4.1730
_cell_volume 2384.11(16)
_computing_cell_refinement 'CrysAlisPro 1.171.42.55a (Rigaku OD, 2022)'
_computing_data_collection 'CrysAlisPro 1.171.42.55a (Rigaku OD, 2022)'
_computing_data_reduction 'CrysAlisPro 1.171.42.55a (Rigaku OD, 2022)'
_computing_molecular_graphics 'WinGX v1.80.03 (FarrugiA, 1999)'
_computing_publication_material ciftab
_computing_structure_refinement 'SHELXL-2018/1 (Sheldrick, 2018)'
_computing_structure_solution 'Olex2 1.3 (Dolomanov, 2009)'
_diffrn_ambient_temperature 100(2)
_diffrn_detector_area_resol_mean 10.0000
_diffrn_measured_fraction_theta_full 0.980
_diffrn_measured_fraction_theta_max 0.980
_diffrn_measurement_device_type 'XtaLAB Synergy, Dualflex, HyPix'
_diffrn_measurement_method '\w scans'
_diffrn_radiation_probe x-ray
_diffrn_radiation_type CuK\a
_diffrn_radiation_wavelength 1.54184
_diffrn_reflns_av_unetI/netI 0.0364
_diffrn_reflns_Laue_measured_fraction_full 0.980
_diffrn_reflns_Laue_measured_fraction_max 0.980
_diffrn_reflns_limit_h_max 15
_diffrn_reflns_limit_h_min -15
_diffrn_reflns_limit_k_max 13
_diffrn_reflns_limit_k_min -13
_diffrn_reflns_limit_l_max 20
_diffrn_reflns_limit_l_min -20
_diffrn_reflns_number 6871
_diffrn_reflns_point_group_measured_fraction_full 0.980
_diffrn_reflns_point_group_measured_fraction_max 0.980
_diffrn_reflns_theta_full 67.684
_diffrn_reflns_theta_max 68.227
_diffrn_reflns_theta_min 4.739
_diffrn_source 'micro-focus sealed X-ray tube'
_diffrn_source_type 'PhotonJet (Cu) X-ray Source'
_exptl_absorpt_coefficient_mu 2.002
_exptl_absorpt_correction_T_max 0.921
_exptl_absorpt_correction_T_min 0.798
_exptl_absorpt_correction_type analytical
_exptl_absorpt_process_details
;
CrysAlisPro 1.171.42.55a (Rigaku Oxford Diffraction, 2022)
Analytical numeric absorption correction using a multifaceted crystal
model based on expressions derived by R.C. Clark & J.S. Reid.
(Clark, R. C. & Reid, J. S. (1995). Acta Cryst. A51, 887-897)
Empirical absorption correction using spherical harmonics,
implemented in SCALE3 ABSPACK scaling algorithm.
;
_exptl_crystal_colour 'light blue'
_exptl_crystal_density_diffrn 1.314
_exptl_crystal_description block
_exptl_crystal_F_000 1002
_exptl_crystal_size_max 0.130
_exptl_crystal_size_mid 0.060
_exptl_crystal_size_min 0.040
_refine_diff_density_max 1.036
_refine_diff_density_min -0.601
_refine_diff_density_rms 0.106
_refine_ls_extinction_method none
_refine_ls_goodness_of_fit_ref 1.034
_refine_ls_hydrogen_treatment constr
_refine_ls_matrix_type full
_refine_ls_number_parameters 276
_refine_ls_number_reflns 6871
_refine_ls_number_restraints 32
_refine_ls_restrained_S_all 1.042
_refine_ls_R_factor_all 0.0934
_refine_ls_R_factor_gt 0.0716
_refine_ls_shift/su_max 0.002
_refine_ls_shift/su_mean 0.000
_refine_ls_structure_factor_coef Fsqd
_refine_ls_weighting_details 'w=1/[\s^2^(Fo^2^)+(0.1154P)^2^+3.4439P] where P=(Fo^2^+2Fc^2^)/3'
_refine_ls_weighting_scheme calc
_refine_ls_wR_factor_gt 0.1940
_refine_ls_wR_factor_ref 0.2117
_reflns_Friedel_coverage 0.000
_reflns_number_gt 5242
_reflns_number_total 6871
_reflns_threshold_expression 'I > 2\s(I)'
_cod_data_source_file d3nj04959k2.cif
_cod_data_source_block new-wl6-3D-tw3shape_twin1_hklf5
_cod_depositor_comments 'Adding full bibliography for 7063085--7063088.cif.'
_cod_original_cell_volume 2384.10(17)
_cod_original_sg_symbol_H-M 'P 21/n'
_cod_database_code 7063086
_shelx_shelxl_version_number 2018/1
_shelx_space_group_comment
;
The symmetry employed for this shelxl refinement is uniquely defined
by the following loop, which should always be used as a source of
symmetry information in preference to the above space-group names.
They are only intended as comments.
;
_shelx_estimated_absorpt_t_min 0.781
_shelx_estimated_absorpt_t_max 0.924

loop_
_space_group_symop_operation_xyz
'x, y, z'
'-x+1/2, y+1/2, -z+1/2'
'-x, -y, -z'
'x-1/2, -y-1/2, z-1/2'

loop_
_atom_site_label
_atom_site_type_symbol
_atom_site_fract_x
_atom_site_fract_y
_atom_site_fract_z
_atom_site_U_iso_or_equiv
_atom_site_adp_type
_atom_site_occupancy
_atom_site_site_symmetry_order
_atom_site_calc_flag
_atom_site_refinement_flags_posn
_atom_site_refinement_flags_adp
_atom_site_refinement_flags_occupancy
_atom_site_disorder_assembly
_atom_site_disorder_group
Cu1 Cu 0.45589(5) 0.60692(6) 0.49425(5) 0.0303(3) Uani 1 1 d . . . . .
Cu2 Cu 0.500000 1.000000 0.500000 0.0424(4) Uani 1 2 d S . P . .
O1 O 0.6024(3) 0.6736(3) 0.5098(3) 0.0454(10) Uani 1 1 d . . . . .
O2 O 0.6754(3) 0.4916(3) 0.5159(3) 0.0396(9) Uani 1 1 d . . . . .
C2 C 0.6815(4) 0.6039(5) 0.5139(4) 0.0369(12) Uani 1 1 d . . . . .
C3 C 0.7932(4) 0.6624(5) 0.5162(5) 0.0521(17) Uani 1 1 d . . . . .
C4 C 0.878(7) 0.571(7) 0.510(3) 0.079(13) Uani 0.5 1 d . U P A 1
H4A H 0.864516 0.526977 0.461267 0.119 Uiso 0.5 1 calc R U P A 1
H4B H 0.877265 0.515841 0.554724 0.119 Uiso 0.5 1 calc R U P A 1
H4C H 0.947586 0.611267 0.511582 0.119 Uiso 0.5 1 calc R U P A 1
C7 C 0.882(7) 0.572(7) 0.542(3) 0.079(13) Uani 0.5 1 d . . P A 2
H7A H 0.870967 0.542219 0.594479 0.119 Uiso 0.5 1 calc R U P A 2
H7B H 0.951866 0.612202 0.543000 0.119 Uiso 0.5 1 calc R U P A 2
H7C H 0.880039 0.505132 0.505005 0.119 Uiso 0.5 1 calc R U P A 2
C5 C 0.7967(7) 0.7382(9) 0.4439(7) 0.087(3) Uani 1 1 d . . . . .
H5A H 0.799545 0.686117 0.398034 0.131 Uiso 1 1 calc R U . . .
H5B H 0.860363 0.789494 0.449017 0.131 Uiso 1 1 calc R U . . .
H5C H 0.732339 0.788407 0.437551 0.131 Uiso 1 1 calc R U . . .
C6 C 0.8064(7) 0.7508(9) 0.5851(7) 0.088(3) Uani 1 1 d . . . . .
H6A H 0.751157 0.812961 0.578427 0.132 Uiso 1 1 calc R U . . .
H6B H 0.877359 0.788156 0.586601 0.132 Uiso 1 1 calc R U . . .
H6C H 0.799266 0.707571 0.634215 0.132 Uiso 1 1 calc R U . . .
O11 O 0.4534(3) 0.5995(4) 0.6079(2) 0.0427(9) Uani 1 1 d . . . . .
O12 O 0.5245(3) 0.4148(4) 0.6160(2) 0.0443(9) Uani 1 1 d . . . . .
C12 C 0.4837(4) 0.5070(5) 0.6455(3) 0.0397(12) Uani 1 1 d . . . . .
C13 C 0.4706(8) 0.5036(7) 0.7321(4) 0.069(2) Uani 1 1 d D . . . .
C14 C 0.4320(11) 0.6184(9) 0.7649(5) 0.094(3) Uani 1 1 d . . . . .
H14A H 0.486322 0.680838 0.760929 0.142 Uiso 1 1 calc R U . . .
H14B H 0.418866 0.606713 0.819981 0.142 Uiso 1 1 calc R U . . .
H14C H 0.365328 0.642997 0.735213 0.142 Uiso 1 1 calc R U . . .
C15 C 0.4340(15) 0.3826(16) 0.7560(9) 0.082(4) Uani 0.6 1 d . U P B 1
H15A H 0.365735 0.363235 0.726571 0.123 Uiso 0.6 1 calc R U P B 1
H15B H 0.424447 0.382710 0.812188 0.123 Uiso 0.6 1 calc R U P B 1
H15C H 0.487675 0.322441 0.744823 0.123 Uiso 0.6 1 calc R U P B 1
C16 C 0.5989(14) 0.5008(15) 0.7676(8) 0.081(4) Uani 0.6 1 d D . P B 1
H16A H 0.634944 0.432289 0.745302 0.121 Uiso 0.6 1 calc R U P B 1
H16B H 0.602949 0.493106 0.824734 0.121 Uiso 0.6 1 calc R U P B 1
H16C H 0.634128 0.575327 0.753464 0.121 Uiso 0.6 1 calc R U P B 1
C17 C 0.3498(18) 0.442(2) 0.7312(13) 0.082(4) Uani 0.4 1 d D . P B 2
H17A H 0.298447 0.491033 0.698520 0.123 Uiso 0.4 1 calc R U P B 2
H17B H 0.327780 0.439025 0.784713 0.123 Uiso 0.4 1 calc R U P B 2
H17C H 0.351700 0.360998 0.709682 0.123 Uiso 0.4 1 calc R U P B 2
C18 C 0.538(2) 0.431(2) 0.7815(13) 0.081(4) Uani 0.4 1 d D . P B 2
H18A H 0.545381 0.352368 0.757335 0.121 Uiso 0.4 1 calc R U P B 2
H18B H 0.507660 0.422010 0.832002 0.121 Uiso 0.4 1 calc R U P B 2
H18C H 0.608838 0.469166 0.789679 0.121 Uiso 0.4 1 calc R U P B 2
O21 O 0.3919(3) 0.7865(3) 0.4823(2) 0.0361(8) Uani 1 1 d . . . . .
O22 O 0.3472(3) 0.9710(3) 0.5095(3) 0.0468(10) Uani 1 1 d . . . . .
C22 C 0.3235(4) 0.8603(4) 0.4984(3) 0.0338(11) Uani 1 1 d . . . . .
C23 C 0.2074(4) 0.8208(4) 0.5044(3) 0.0364(12) Uani 1 1 d . . . . .
C24 C 0.2051(5) 0.7396(5) 0.5763(4) 0.0419(13) Uani 1 1 d . . . . .
H24A H 0.247667 0.667397 0.568782 0.063 Uiso 1 1 calc R U . . .
H24B H 0.130958 0.716629 0.583209 0.063 Uiso 1 1 calc R U . . .
H24C H 0.235059 0.782807 0.622852 0.063 Uiso 1 1 calc R U . . .
C25 C 0.1700(5) 0.7519(6) 0.4292(4) 0.0457(14) Uani 1 1 d . . . . .
H25A H 0.172879 0.805018 0.383839 0.068 Uiso 1 1 calc R U . . .
H25B H 0.096321 0.724070 0.432505 0.068 Uiso 1 1 calc R U . . .
H25C H 0.216949 0.682700 0.423413 0.068 Uiso 1 1 calc R U . . .
C26 C 0.1344(4) 0.9297(5) 0.5135(4) 0.0460(14) Uani 1 1 d . . . . .
H26A H 0.156396 0.971316 0.562633 0.069 Uiso 1 1 calc R U . . .
H26B H 0.060057 0.902667 0.514401 0.069 Uiso 1 1 calc R U . . .
H26C H 0.140010 0.984670 0.469386 0.069 Uiso 1 1 calc R U . . .
N31 N 0.5427(5) 0.9108(6) 0.6006(4) 0.0581(15) Uani 1 1 d . . . . .
H31A H 0.482849 0.874635 0.616014 0.070 Uiso 0.5 1 calc R U P C 1
H31B H 0.588477 0.851248 0.588883 0.070 Uiso 0.5 1 calc R U P C 1
H31C H 0.482849 0.874635 0.616014 0.070 Uiso 0.5 1 calc R U P D 2
H31D H 0.588477 0.851248 0.588883 0.070 Uiso 0.5 1 calc R U P D 2
C32 C 0.5925(12) 0.9751(12) 0.6681(7) 0.110(4) Uani 1 1 d D U . . .
H32A H 0.661310 1.008686 0.651807 0.133 Uiso 0.5 1 calc R U P E 1
H32B H 0.660643 1.010833 0.652123 0.133 Uiso 0.5 1 calc R U P F 2
C33 C 0.527(7) 1.080(5) 0.692(9) 0.113(10) Uani 0.5 1 d D U P G 1
H33A H 0.512753 1.133913 0.645943 0.135 Uiso 0.5 1 calc R U P G 1
H33B H 0.568894 1.126066 0.733124 0.135 Uiso 0.5 1 calc R U P G 1
C37 C 0.520(7) 1.075(6) 0.684(9) 0.113(10) Uani 0.5 1 d D . P G 2
H37A H 0.499441 1.116089 0.633561 0.135 Uiso 0.5 1 calc R U P G 2
H37B H 0.561171 1.133716 0.718024 0.135 Uiso 0.5 1 calc R U P G 2
C34 C 0.4177(11) 1.0417(16) 0.7225(11) 0.150(7) Uani 1 1 d D . . . .
H34A H 0.393609 0.966299 0.697383 0.224 Uiso 0.5 1 calc R U P G 1
H34B H 0.364125 1.104300 0.709917 0.224 Uiso 0.5 1 calc R U P G 1
H34C H 0.427103 1.030409 0.779362 0.224 Uiso 0.5 1 calc R U P G 1
H34D H 0.389634 0.965552 0.700770 0.224 Uiso 0.5 1 calc R U P G 2
H34E H 0.364023 1.104859 0.712071 0.224 Uiso 0.5 1 calc R U P G 2
H34F H 0.434184 1.033364 0.779139 0.224 Uiso 0.5 1 calc R U P G 2
C35 C 0.6220(16) 0.8883(14) 0.7344(8) 0.143(6) Uani 1 1 d D . . . .
H35A H 0.556834 0.851238 0.751274 0.214 Uiso 1 1 calc R U . . .
H35B H 0.658976 0.931691 0.778459 0.214 Uiso 1 1 calc R U . . .
H35C H 0.669238 0.825900 0.716343 0.214 Uiso 1 1 calc R U . . .

loop_
_atom_site_aniso_label
_atom_site_aniso_U_11
_atom_site_aniso_U_22
_atom_site_aniso_U_33
_atom_site_aniso_U_23
_atom_site_aniso_U_13
_atom_site_aniso_U_12
Cu1 0.0261(4) 0.0234(4) 0.0418(4) 0.0007(3) 0.0060(3) 0.0017(3)
Cu2 0.0308(6) 0.0335(6) 0.0630(8) -0.0143(6) 0.0035(5) 0.0014(4)
O1 0.0223(17) 0.0270(17) 0.087(3) 0.0062(19) 0.0063(18) 0.0005(14)
O2 0.0253(17) 0.0240(17) 0.070(3) -0.0027(17) 0.0041(16) 0.0001(13)
C2 0.028(3) 0.028(2) 0.055(3) -0.002(2) 0.006(2) 0.000(2)
C3 0.026(3) 0.032(3) 0.098(5) -0.002(3) 0.002(3) -0.003(2)
C4 0.024(6) 0.035(3) 0.18(4) 0.00(3) 0.01(3) 0.002(4)
C7 0.024(6) 0.035(3) 0.18(4) 0.00(3) 0.01(3) 0.002(4)
C5 0.069(5) 0.086(6) 0.111(8) 0.028(6) 0.028(5) -0.018(4)
C6 0.054(4) 0.077(6) 0.132(9) -0.034(6) 0.000(5) -0.011(4)
O11 0.052(2) 0.037(2) 0.040(2) -0.0037(18) 0.0069(17) 0.0085(17)
O12 0.056(2) 0.036(2) 0.042(2) 0.0077(17) 0.0116(18) 0.0104(17)
C12 0.040(3) 0.037(3) 0.042(3) -0.003(2) 0.005(2) -0.001(2)
C13 0.118(7) 0.047(4) 0.041(4) -0.002(3) 0.010(4) 0.011(4)
C14 0.148(10) 0.082(6) 0.055(5) -0.003(5) 0.022(5) 0.047(6)
C15 0.098(9) 0.097(10) 0.055(7) 0.013(6) 0.034(6) -0.016(7)
C16 0.116(12) 0.072(9) 0.049(6) 0.003(6) -0.016(7) 0.014(7)
C17 0.098(9) 0.097(10) 0.055(7) 0.013(6) 0.034(6) -0.016(7)
C18 0.116(12) 0.072(9) 0.049(6) 0.003(6) -0.016(7) 0.014(7)
O21 0.0323(18) 0.0253(16) 0.052(2) -0.0001(16) 0.0098(15) 0.0047(14)
O22 0.0297(19) 0.0290(18) 0.081(3) -0.0100(19) 0.0012(18) 0.0013(14)
C22 0.033(3) 0.027(2) 0.041(3) 0.003(2) 0.004(2) 0.0044(19)
C23 0.034(3) 0.025(2) 0.050(3) 0.002(2) 0.008(2) 0.007(2)
C24 0.039(3) 0.035(3) 0.053(3) 0.008(3) 0.015(2) 0.009(2)
C25 0.037(3) 0.041(3) 0.058(4) -0.001(3) -0.002(2) 0.000(2)
C26 0.031(3) 0.033(3) 0.075(4) 0.004(3) 0.012(3) 0.009(2)
N31 0.050(3) 0.054(3) 0.069(4) -0.011(3) -0.007(3) 0.001(2)
C32 0.139(7) 0.101(6) 0.088(6) 0.003(5) -0.007(5) 0.008(6)
C33 0.193(14) 0.073(7) 0.08(2) -0.001(8) 0.040(13) 0.008(8)
C37 0.193(14) 0.073(7) 0.08(2) -0.001(8) 0.040(13) 0.008(8)
C34 0.103(10) 0.147(14) 0.197(18) 0.042(13) 0.002(10) -0.027(9)
C35 0.239(19) 0.113(11) 0.078(8) 0.012(7) 0.024(9) 0.020(11)

loop_
_atom_type_symbol
_atom_type_description
_atom_type_scat_dispersion_real
_atom_type_scat_dispersion_imag
_atom_type_scat_source
C C 0.0181 0.0091 'International Tables Vol C Tables 4.2.6.8 and 6.1.1.4'
H H 0.0000 0.0000 'International Tables Vol C Tables 4.2.6.8 and 6.1.1.4'
N N 0.0311 0.0180 'International Tables Vol C Tables 4.2.6.8 and 6.1.1.4'
O O 0.0492 0.0322 'International Tables Vol C Tables 4.2.6.8 and 6.1.1.4'
Cu Cu -1.9646 0.5888 'International Tables Vol C Tables 4.2.6.8 and 6.1.1.4'

loop_
_geom_angle_atom_site_label_1
_geom_angle_atom_site_label_2
_geom_angle_atom_site_label_3
_geom_angle
_geom_angle_site_symmetry_1
_geom_angle_site_symmetry_3
_geom_angle_publ_flag
O12 Cu1 O11 168.46(16) 3_666 . ?
O12 Cu1 O2 90.93(19) 3_666 3_666 ?
O11 Cu1 O2 89.03(18) . 3_666 ?
O12 Cu1 O1 89.3(2) 3_666 . ?
O11 Cu1 O1 88.40(19) . . ?
O2 Cu1 O1 168.12(15) 3_666 . ?
O12 Cu1 O21 95.69(16) 3_666 . ?
O11 Cu1 O21 95.61(16) . . ?
O2 Cu1 O21 101.92(14) 3_666 . ?
O1 Cu1 O21 89.88(14) . . ?
O12 Cu1 Cu1 82.74(12) 3_666 3_666 ?
O11 Cu1 Cu1 85.86(12) . 3_666 ?
O2 Cu1 Cu1 81.07(10) 3_666 3_666 ?
O1 Cu1 Cu1 87.18(11) . 3_666 ?
O21 Cu1 Cu1 176.67(10) . 3_666 ?
O22 Cu2 O22 180.0 . 3_676 ?
O22 Cu2 N31 92.3(2) . . ?
O22 Cu2 N31 87.7(2) 3_676 . ?
O22 Cu2 N31 87.7(2) . 3_676 ?
O22 Cu2 N31 92.3(2) 3_676 3_676 ?
N31 Cu2 N31 180.0 . 3_676 ?
C2 O1 Cu1 119.6(3) . . ?
C2 O2 Cu1 127.2(3) . 3_666 ?
O2 C2 O1 124.7(5) . . ?
O2 C2 C3 118.6(4) . . ?
O1 C2 C3 116.8(4) . . ?
C4 C3 C5 105(3) . . ?
C4 C3 C6 117(3) . . ?
C5 C3 C6 105.3(8) . . ?
C5 C3 C7 122(3) . . ?
C6 C3 C7 100(2) . . ?
C4 C3 C2 111(3) . . ?
C5 C3 C2 107.8(6) . . ?
C6 C3 C2 109.3(6) . . ?
C7 C3 C2 111(3) . . ?
C3 C4 H4A 109.5 . . ?
C3 C4 H4B 109.5 . . ?
H4A C4 H4B 109.5 . . ?
C3 C4 H4C 109.5 . . ?
H4A C4 H4C 109.5 . . ?
H4B C4 H4C 109.5 . . ?
C3 C7 H7A 109.5 . . ?
C3 C7 H7B 109.5 . . ?
H7A C7 H7B 109.5 . . ?
C3 C7 H7C 109.5 . . ?
H7A C7 H7C 109.5 . . ?
H7B C7 H7C 109.5 . . ?
C3 C5 H5A 109.5 . . ?
C3 C5 H5B 109.5 . . ?
H5A C5 H5B 109.5 . . ?
C3 C5 H5C 109.5 . . ?
H5A C5 H5C 109.5 . . ?
H5B C5 H5C 109.5 . . ?
C3 C6 H6A 109.5 . . ?
C3 C6 H6B 109.5 . . ?
H6A C6 H6B 109.5 . . ?
C3 C6 H6C 109.5 . . ?
H6A C6 H6C 109.5 . . ?
H6B C6 H6C 109.5 . . ?
C12 O11 Cu1 121.1(4) . . ?
C12 O12 Cu1 125.1(4) . 3_666 ?
O11 C12 O12 125.0(5) . . ?
O11 C12 C13 118.2(5) . . ?
O12 C12 C13 116.8(5) . . ?
C18 C13 C14 117.6(12) . . ?
C15 C13 C14 123.7(10) . . ?
C18 C13 C12 119.9(12) . . ?
C15 C13 C12 110.7(8) . . ?
C14 C13 C12 114.5(6) . . ?
C18 C13 C17 106.0(16) . . ?
C14 C13 C17 91.8(12) . . ?
C12 C13 C17 100.0(9) . . ?
C15 C13 C16 101.0(11) . . ?
C14 C13 C16 102.2(9) . . ?
C12 C13 C16 100.3(8) . . ?
C13 C14 H14A 109.5 . . ?
C13 C14 H14B 109.5 . . ?
H14A C14 H14B 109.5 . . ?
C13 C14 H14C 109.5 . . ?
H14A C14 H14C 109.5 . . ?
H14B C14 H14C 109.5 . . ?
C13 C15 H15A 109.5 . . ?
C13 C15 H15B 109.5 . . ?
H15A C15 H15B 109.5 . . ?
C13 C15 H15C 109.5 . . ?
H15A C15 H15C 109.5 . . ?
H15B C15 H15C 109.5 . . ?
C13 C16 H16A 109.5 . . ?
C13 C16 H16B 109.5 . . ?
H16A C16 H16B 109.5 . . ?
C13 C16 H16C 109.5 . . ?
H16A C16 H16C 109.5 . . ?
H16B C16 H16C 109.5 . . ?
C13 C17 H17A 109.5 . . ?
C13 C17 H17B 109.5 . . ?
H17A C17 H17B 109.5 . . ?
C13 C17 H17C 109.5 . . ?
H17A C17 H17C 109.5 . . ?
H17B C17 H17C 109.5 . . ?
C13 C18 H18A 109.5 . . ?
C13 C18 H18B 109.5 . . ?
H18A C18 H18B 109.5 . . ?
C13 C18 H18C 109.5 . . ?
H18A C18 H18C 109.5 . . ?
H18B C18 H18C 109.5 . . ?
C22 O21 Cu1 148.8(3) . . ?
C22 O22 Cu2 111.2(3) . . ?
O21 C22 O22 121.3(5) . . ?
O21 C22 C23 120.2(4) . . ?
O22 C22 C23 118.5(4) . . ?
C24 C23 C22 107.7(4) . . ?
C24 C23 C26 109.5(5) . . ?
C22 C23 C26 110.9(4) . . ?
C24 C23 C25 110.7(5) . . ?
C22 C23 C25 108.3(5) . . ?
C26 C23 C25 109.7(5) . . ?
C23 C24 H24A 109.5 . . ?
C23 C24 H24B 109.5 . . ?
H24A C24 H24B 109.5 . . ?
C23 C24 H24C 109.5 . . ?
H24A C24 H24C 109.5 . . ?
H24B C24 H24C 109.5 . . ?
C23 C25 H25A 109.5 . . ?
C23 C25 H25B 109.5 . . ?
H25A C25 H25B 109.5 . . ?
C23 C25 H25C 109.5 . . ?
H25A C25 H25C 109.5 . . ?
H25B C25 H25C 109.5 . . ?
C23 C26 H26A 109.5 . . ?
C23 C26 H26B 109.5 . . ?
H26A C26 H26B 109.5 . . ?
C23 C26 H26C 109.5 . . ?
H26A C26 H26C 109.5 . . ?
H26B C26 H26C 109.5 . . ?
C32 N31 Cu2 120.0(6) . . ?
C32 N31 H31A 107.3 . . ?
Cu2 N31 H31A 107.3 . . ?
C32 N31 H31B 107.3 . . ?
Cu2 N31 H31B 107.3 . . ?
H31A N31 H31B 106.9 . . ?
C32 N31 H31C 107.3 . . ?
Cu2 N31 H31C 107.3 . . ?
C32 N31 H31D 107.3 . . ?
Cu2 N31 H31D 107.3 . . ?
H31C N31 H31D 106.9 . . ?
N31 C32 C37 107(7) . . ?
N31 C32 C33 113(6) . . ?
N31 C32 C35 110.0(11) . . ?
C37 C32 C35 117(6) . . ?
C33 C32 C35 114(6) . . ?
N31 C32 H32A 106.6 . . ?
C33 C32 H32A 106.6 . . ?
C35 C32 H32A 106.6 . . ?
N31 C32 H32B 107.4 . . ?
C37 C32 H32B 107.4 . . ?
C35 C32 H32B 107.4 . . ?
C32 C33 C34 113(4) . . ?
C32 C33 H33A 109.0 . . ?
C34 C33 H33A 109.0 . . ?
C32 C33 H33B 109.0 . . ?
C34 C33 H33B 109.0 . . ?
H33A C33 H33B 107.8 . . ?
C32 C37 C34 116(4) . . ?
C32 C37 H37A 108.2 . . ?
C34 C37 H37A 108.2 . . ?
C32 C37 H37B 108.2 . . ?
C34 C37 H37B 108.2 . . ?
H37A C37 H37B 107.4 . . ?
C33 C34 H34A 109.5 . . ?
C33 C34 H34B 109.5 . . ?
H34A C34 H34B 109.5 . . ?
C33 C34 H34C 109.5 . . ?
H34A C34 H34C 109.5 . . ?
H34B C34 H34C 109.5 . . ?
C37 C34 H34D 109.5 . . ?
C37 C34 H34E 109.5 . . ?
H34D C34 H34E 109.5 . . ?
C37 C34 H34F 109.5 . . ?
H34D C34 H34F 109.5 . . ?
H34E C34 H34F 109.5 . . ?
C32 C35 H35A 109.5 . . ?
C32 C35 H35B 109.5 . . ?
H35A C35 H35B 109.5 . . ?
C32 C35 H35C 109.5 . . ?
H35A C35 H35C 109.5 . . ?
H35B C35 H35C 109.5 . . ?

loop_
_geom_bond_atom_site_label_1
_geom_bond_atom_site_label_2
_geom_bond_distance
_geom_bond_site_symmetry_2
_geom_bond_publ_flag
Cu1 O12 1.940(4) 3_666 ?
Cu1 O11 1.952(4) . ?
Cu1 O2 1.974(3) 3_666 ?
Cu1 O1 1.978(4) . ?
Cu1 O21 2.160(3) . ?
Cu1 Cu1 2.6277(13) 3_666 ?
Cu2 O22 1.962(4) . ?
Cu2 O22 1.962(4) 3_676 ?
Cu2 N31 2.023(6) . ?
Cu2 N31 2.023(6) 3_676 ?
O1 C2 1.257(6) . ?
O2 C2 1.254(6) . ?
C2 C3 1.542(7) . ?
C3 C4 1.48(8) . ?
C3 C5 1.502(12) . ?
C3 C6 1.536(12) . ?
C3 C7 1.54(8) . ?
C4 H4A 0.9800 . ?
C4 H4B 0.9800 . ?
C4 H4C 0.9800 . ?
C7 H7A 0.9800 . ?
C7 H7B 0.9800 . ?
C7 H7C 0.9800 . ?
C5 H5A 0.9800 . ?
C5 H5B 0.9800 . ?
C5 H5C 0.9800 . ?
C6 H6A 0.9800 . ?
C6 H6B 0.9800 . ?
C6 H6C 0.9800 . ?
O11 C12 1.257(7) . ?
O12 C12 1.271(7) . ?
C12 C13 1.506(9) . ?
C13 C18 1.40(2) . ?
C13 C15 1.493(17) . ?
C13 C14 1.494(11) . ?
C13 C17 1.66(2) . ?
C13 C16 1.672(17) . ?
C14 H14A 0.9800 . ?
C14 H14B 0.9800 . ?
C14 H14C 0.9800 . ?
C15 H15A 0.9800 . ?
C15 H15B 0.9800 . ?
C15 H15C 0.9800 . ?
C16 H16A 0.9800 . ?
C16 H16B 0.9800 . ?
C16 H16C 0.9800 . ?
C17 H17A 0.9800 . ?
C17 H17B 0.9800 . ?
C17 H17C 0.9800 . ?
C18 H18A 0.9800 . ?
C18 H18B 0.9800 . ?
C18 H18C 0.9800 . ?
O21 C22 1.235(6) . ?
O22 C22 1.279(6) . ?
C22 C23 1.532(7) . ?
C23 C24 1.530(8) . ?
C23 C26 1.536(7) . ?
C23 C25 1.538(8) . ?
C24 H24A 0.9800 . ?
C24 H24B 0.9800 . ?
C24 H24C 0.9800 . ?
C25 H25A 0.9800 . ?
C25 H25B 0.9800 . ?
C25 H25C 0.9800 . ?
C26 H26A 0.9800 . ?
C26 H26B 0.9800 . ?
C26 H26C 0.9800 . ?
N31 C32 1.456(13) . ?
N31 H31A 0.9100 . ?
N31 H31B 0.9100 . ?
N31 H31C 0.9100 . ?
N31 H31D 0.9100 . ?
C32 C37 1.47(6) . ?
C32 C33 1.50(5) . ?
C32 C35 1.514(15) . ?
C32 H32A 1.0000 . ?
C32 H32B 1.0000 . ?
C33 C34 1.57(4) . ?
C33 H33A 0.9900 . ?
C33 H33B 0.9900 . ?
C37 C34 1.54(4) . ?
C37 H37A 0.9900 . ?
C37 H37B 0.9900 . ?
C34 H34A 0.9800 . ?
C34 H34B 0.9800 . ?
C34 H34C 0.9800 . ?
C34 H34D 0.9800 . ?
C34 H34E 0.9800 . ?
C34 H34F 0.9800 . ?
C35 H35A 0.9800 . ?
C35 H35B 0.9800 . ?
C35 H35C 0.9800 . ?

loop_
_geom_torsion_atom_site_label_1
_geom_torsion_atom_site_label_2
_geom_torsion_atom_site_label_3
_geom_torsion_atom_site_label_4
_geom_torsion
_geom_torsion_site_symmetry_1
_geom_torsion_site_symmetry_2
_geom_torsion_site_symmetry_3
_geom_torsion_site_symmetry_4
_geom_torsion_publ_flag
Cu1 O2 C2 O1 4.7(9) 3_666 . . . ?
Cu1 O2 C2 C3 -174.9(4) 3_666 . . . ?
Cu1 O1 C2 O2 -6.8(9) . . . . ?
Cu1 O1 C2 C3 172.9(5) . . . . ?
O2 C2 C3 C4 7(2) . . . . ?
O1 C2 C3 C4 -173(2) . . . . ?
O2 C2 C3 C5 122.0(7) . . . . ?
O1 C2 C3 C5 -57.7(9) . . . . ?
O2 C2 C3 C6 -124.0(7) . . . . ?
O1 C2 C3 C6 56.3(9) . . . . ?
O2 C2 C3 C7 -15(3) . . . . ?
O1 C2 C3 C7 165(3) . . . . ?
Cu1 O11 C12 O12 4.9(8) . . . . ?
Cu1 O11 C12 C13 -174.7(5) . . . . ?
Cu1 O12 C12 O11 -2.5(9) 3_666 . . . ?
Cu1 O12 C12 C13 177.1(5) 3_666 . . . ?
O11 C12 C13 C18 -154.0(15) . . . . ?
O12 C12 C13 C18 26.4(17) . . . . ?
O11 C12 C13 C15 139.6(10) . . . . ?
O12 C12 C13 C15 -40.1(12) . . . . ?
O11 C12 C13 C14 -5.8(11) . . . . ?
O12 C12 C13 C14 174.6(8) . . . . ?
O11 C12 C13 C17 90.9(12) . . . . ?
O12 C12 C13 C17 -88.8(12) . . . . ?
O11 C12 C13 C16 -114.4(8) . . . . ?
O12 C12 C13 C16 66.0(9) . . . . ?
Cu1 O21 C22 O22 143.5(6) . . . . ?
Cu1 O21 C22 C23 -37.4(10) . . . . ?
Cu2 O22 C22 O21 -1.4(7) . . . . ?
Cu2 O22 C22 C23 179.5(4) . . . . ?
O21 C22 C23 C24 68.1(6) . . . . ?
O22 C22 C23 C24 -112.8(6) . . . . ?
O21 C22 C23 C26 -172.1(5) . . . . ?
O22 C22 C23 C26 7.0(8) . . . . ?
O21 C22 C23 C25 -51.7(7) . . . . ?
O22 C22 C23 C25 127.4(5) . . . . ?
Cu2 N31 C32 C37 54(3) . . . . ?
Cu2 N31 C32 C33 55(4) . . . . ?
Cu2 N31 C32 C35 -177.2(10) . . . . ?
N31 C32 C33 C34 66(11) . . . . ?
C35 C32 C33 C34 -60(11) . . . . ?
N31 C32 C37 C34 75(11) . . . . ?
C35 C32 C37 C34 -49(13) . . . . ?
